data_1502483
loop_
_publ_author_name
'Garc\'ia-Garc\'ia, Patricia'
'Mart\'inez, Alberto'
'Sanju\'an, Ana M'
'Fern\'andez-Rodr\'iguez, Manuel A'
'Sanz, Roberto'

_publ_section_title
;
 Gold(I)-catalyzed tandem cyclization-selective migration reaction of
 1,3-dien-5-ynes: regioselective synthesis of highly substituted benzenes.
;
_journal_issue 18
_journal_name_full 'Organic letters'
_journal_page_first 4970
_journal_page_last 4973
_journal_paper_doi 10.1021/ol202129n
_journal_volume 13
_journal_year 2011
_chemical_formula_moiety 'C18 H20'
_chemical_formula_sum 'C18 H20'
_chemical_formula_weight 236.34
_chemical_name_systematic
;
 ?
;
_space_group_IT_number 19
_symmetry_cell_setting orthorhombic
_symmetry_Int_Tables_number 19
_symmetry_space_group_name_Hall 'P 2ac 2ab'
_symmetry_space_group_name_H-M 'P 21 21 21'
_atom_sites_solution_hydrogens geom
_atom_sites_solution_primary direct
_atom_sites_solution_secondary difmap
_audit_creation_method SHELXL-97
_cell_angle_alpha 90.00
_cell_angle_beta 90.00
_cell_angle_gamma 90.00
_cell_formula_units_Z 4
_cell_length_a 7.8299(14)
_cell_length_b 8.1023(14)
_cell_length_c 21.225(4)
_cell_measurement_reflns_used 4529
_cell_measurement_temperature 173(2)
_cell_measurement_theta_max 25.38
_cell_measurement_theta_min 2.69
_cell_volume 1346.5(4)
_computing_cell_refinement 'Bruker SMART'
_computing_data_collection 'Bruker SMART'
_computing_data_reduction 'Bruker SAINT'
_computing_molecular_graphics 'Bruker SHELXTL'
_computing_publication_material 'Bruker SHELXTL'
_computing_structure_refinement 'SHELXL-97 (Sheldrick, 2008)'
_computing_structure_solution 'Bruker SHELXTL'
_diffrn_ambient_temperature 173(2)
_diffrn_measured_fraction_theta_full 0.970
_diffrn_measured_fraction_theta_max 0.970
_diffrn_measurement_device_type 'CCD area detector'
_diffrn_measurement_method 'phi and omega scans'
_diffrn_radiation_monochromator graphite
_diffrn_radiation_source 'fine-focus sealed tube'
_diffrn_radiation_type MoK\a
_diffrn_radiation_wavelength 0.71073
_diffrn_reflns_av_R_equivalents 0.1789
_diffrn_reflns_av_sigmaI/netI 0.0861
_diffrn_reflns_limit_h_max 9
_diffrn_reflns_limit_h_min -10
_diffrn_reflns_limit_k_max 10
_diffrn_reflns_limit_k_min -10
_diffrn_reflns_limit_l_max 26
_diffrn_reflns_limit_l_min -27
_diffrn_reflns_number 15339
_diffrn_reflns_theta_full 28.02
_diffrn_reflns_theta_max 28.02
_diffrn_reflns_theta_min 2.69
_exptl_absorpt_coefficient_mu 0.065
_exptl_absorpt_correction_type none
_exptl_crystal_colour colourless
_exptl_crystal_density_diffrn 1.166
_exptl_crystal_density_method 'not measured'
_exptl_crystal_description prism
_exptl_crystal_F_000 512
_exptl_crystal_size_max 0.80
_exptl_crystal_size_mid 0.60
_exptl_crystal_size_min 0.60
_refine_diff_density_max 0.250
_refine_diff_density_min -0.255
_refine_diff_density_rms 0.057
_refine_ls_abs_structure_details 'Flack H D (1983), Acta Cryst. A39, 876-881'
_refine_ls_abs_structure_Flack -10(10)
_refine_ls_extinction_method none
_refine_ls_goodness_of_fit_ref 1.025
_refine_ls_hydrogen_treatment mixed
_refine_ls_matrix_type full
_refine_ls_number_parameters 231
_refine_ls_number_reflns 3083
_refine_ls_number_restraints 0
_refine_ls_restrained_S_all 1.025
_refine_ls_R_factor_all 0.0678
_refine_ls_R_factor_gt 0.0583
_refine_ls_shift/su_max 0.005
_refine_ls_shift/su_mean 0.001
_refine_ls_structure_factor_coef Fsqd
_refine_ls_weighting_details 'calc w=1/[\s^2^(Fo^2^)+(0.0894P)^2^+0.0000P] where P=(Fo^2^+2Fc^2^)/3'
_refine_ls_weighting_scheme calc
_refine_ls_wR_factor_gt 0.1425
_refine_ls_wR_factor_ref 0.1543
_reflns_number_gt 2614
_reflns_number_total 3083
_reflns_threshold_expression >2\s(I)
_cod_data_source_file ol202129n_si_002.cif
_cod_data_source_block datosm
_cod_database_code 1502483

loop_
_symmetry_equiv_pos_as_xyz
'x, y, z'
'-x+1/2, -y, z+1/2'
'-x, y+1/2, -z+1/2'
'x+1/2, -y+1/2, -z'

loop_
_atom_site_label
_atom_site_type_symbol
_atom_site_fract_x
_atom_site_fract_y
_atom_site_fract_z
_atom_site_U_iso_or_equiv
_atom_site_adp_type
_atom_site_occupancy
_atom_site_symmetry_multiplicity
_atom_site_calc_flag
_atom_site_refinement_flags
C15 C 0.9842(3) 1.0748(3) -0.00748(11) 0.0456(5) Uani 1 1 d .
H15A H 1.0163 1.0526 -0.0513 0.068 Uiso 1 1 calc R
H15B H 1.0536 1.0066 0.0207 0.068 Uiso 1 1 calc R
H15C H 1.0035 1.1917 0.0020 0.068 Uiso 1 1 calc R
C18 C 0.8207(3) 1.1379(3) 0.11372(11) 0.0399(5) Uani 1 1 d .
H1 H 0.341(3) 0.932(3) -0.1075(11) 0.046(7) Uiso 1 1 d .
H2 H 0.641(3) 0.851(3) 0.1782(10) 0.040(6) Uiso 1 1 d .
H3 H 0.341(3) 0.898(3) 0.0272(9) 0.028(5) Uiso 1 1 d .
H4 H 0.137(3) 1.159(3) 0.2064(9) 0.031(5) Uiso 1 1 d .
H5 H 0.720(3) 0.898(3) -0.2069(12) 0.043(6) Uiso 1 1 d .
H6 H 0.883(4) 1.227(4) 0.0999(12) 0.062(8) Uiso 1 1 d .
H7 H 0.449(3) 0.758(3) -0.1824(10) 0.037(5) Uiso 1 1 d .
H8 H 0.873(4) 0.859(4) -0.1128(12) 0.056(7) Uiso 1 1 d .
H9 H 0.498(3) 0.843(3) 0.2734(10) 0.040(6) Uiso 1 1 d .
H10 H 0.350(3) 0.767(3) -0.0765(10) 0.040(6) Uiso 1 1 d .
H11 H 0.743(3) 1.179(4) 0.1466(12) 0.053(7) Uiso 1 1 d .
H12 H 0.272(3) 1.161(3) 0.1054(11) 0.048(7) Uiso 1 1 d .
H13 H 0.592(3) 0.687(3) -0.1350(10) 0.039(6) Uiso 1 1 d .
H14 H 0.859(3) 1.052(3) -0.1245(10) 0.036(6) Uiso 1 1 d .
H15 H 0.581(3) 1.034(3) -0.1786(11) 0.052(7) Uiso 1 1 d .
H16 H 0.241(3) 1.001(4) 0.2878(14) 0.064(8) Uiso 1 1 d .
H19 H 0.914(4) 1.064(4) 0.1360(14) 0.077(9) Uiso 1 1 d .
C1 C 0.5537(2) 1.0023(2) 0.07081(8) 0.0280(4) Uani 1 1 d .
C2 C 0.4690(2) 1.0081(2) 0.13364(8) 0.0292(4) Uani 1 1 d .
C3 C 0.5325(2) 0.9234(2) -0.03917(8) 0.0276(4) Uani 1 1 d .
C4 C 0.7972(2) 1.0341(2) 0.00191(9) 0.0310(4) Uani 1 1 d .
C5 C 0.7223(2) 1.0561(2) 0.06101(9) 0.0296(4) Uani 1 1 d .
C6 C 0.4619(2) 0.9375(2) 0.02056(8) 0.0281(4) Uani 1 1 d .
C7 C 0.7017(2) 0.9707(2) -0.04884(9) 0.0303(4) Uani 1 1 d .
C8 C 0.5332(3) 0.9156(3) 0.18387(9) 0.0367(5) Uani 1 1 d .
C9 C 0.4497(3) 0.9117(3) 0.24161(9) 0.0409(5) Uani 1 1 d .
C10 C 0.3198(2) 1.0967(2) 0.14311(9) 0.0306(4) Uani 1 1 d .
C11 C 0.4231(3) 0.8525(3) -0.09160(9) 0.0340(5) Uani 1 1 d .
C12 C 0.7837(3) 0.9503(3) -0.11330(10) 0.0388(5) Uani 1 1 d .
C13 C 0.2379(3) 1.0945(3) 0.20081(9) 0.0362(5) Uani 1 1 d .
C14 C 0.3022(3) 1.0016(3) 0.24996(9) 0.0402(5) Uani 1 1 d .
C16 C 0.5280(3) 0.7895(3) -0.14641(10) 0.0413(5) Uani 1 1 d .
C17 C 0.6561(3) 0.9201(3) -0.16575(10) 0.0438(5) Uani 1 1 d .

loop_
_atom_site_aniso_label
_atom_site_aniso_U_11
_atom_site_aniso_U_22
_atom_site_aniso_U_33
_atom_site_aniso_U_23
_atom_site_aniso_U_13
_atom_site_aniso_U_12
C15 0.0379(10) 0.0455(12) 0.0533(13) 0.0066(10) 0.0005(10) -0.0061(9)
C18 0.0403(11) 0.0355(11) 0.0439(12) -0.0026(9) -0.0089(10) -0.0077(10)
C1 0.0312(9) 0.0222(9) 0.0305(9) 0.0003(7) -0.0035(7) 0.0039(7)
C2 0.0318(9) 0.0270(9) 0.0287(9) -0.0035(7) -0.0054(7) -0.0029(8)
C3 0.0349(9) 0.0209(8) 0.0271(8) 0.0018(7) -0.0015(7) 0.0020(7)
C4 0.0322(9) 0.0214(8) 0.0394(10) 0.0059(7) -0.0003(8) 0.0017(7)
C5 0.0312(9) 0.0204(9) 0.0373(10) -0.0009(7) -0.0045(8) 0.0030(7)
C6 0.0292(9) 0.0264(9) 0.0287(9) 0.0013(7) 0.0011(7) 0.0006(8)
C7 0.0389(9) 0.0213(9) 0.0308(9) 0.0042(7) 0.0026(8) 0.0046(7)
C8 0.0397(11) 0.0403(11) 0.0301(9) 0.0022(8) -0.0033(8) 0.0062(9)
C9 0.0539(13) 0.0422(11) 0.0266(9) 0.0027(8) -0.0066(9) 0.0037(11)
C10 0.0329(9) 0.0272(9) 0.0318(9) -0.0016(7) -0.0062(8) -0.0026(8)
C11 0.0440(11) 0.0303(10) 0.0276(9) 0.0006(8) -0.0021(8) -0.0014(9)
C12 0.0459(11) 0.0332(11) 0.0373(10) 0.0018(8) 0.0122(9) 0.0032(10)
C13 0.0360(10) 0.0385(10) 0.0342(10) -0.0092(8) -0.0009(8) 0.0019(9)
C14 0.0502(12) 0.0448(12) 0.0256(9) -0.0064(8) 0.0025(9) -0.0040(10)
C16 0.0595(14) 0.0327(10) 0.0318(10) -0.0045(8) -0.0049(10) 0.0047(10)
C17 0.0596(14) 0.0418(12) 0.0299(10) 0.0031(9) 0.0100(9) 0.0067(11)

loop_
_atom_type_symbol
_atom_type_description
_atom_type_scat_dispersion_real
_atom_type_scat_dispersion_imag
_atom_type_scat_source
C C 0.0033 0.0016 'International Tables Vol C Tables 4.2.6.8 and 6.1.1.4'
H H 0.0000 0.0000 'International Tables Vol C Tables 4.2.6.8 and 6.1.1.4'

loop_
_geom_angle_atom_site_label_1
_geom_angle_atom_site_label_2
_geom_angle_atom_site_label_3
_geom_angle
C4 C15 H15A 109.5
C4 C15 H15B 109.5
H15A C15 H15B 109.5
C4 C15 H15C 109.5
H15A C15 H15C 109.5
H15B C15 H15C 109.5
C5 C18 H6 112.3(16)
C5 C18 H11 111.1(15)
H6 C18 H11 107(2)
C5 C18 H19 115.7(18)
H6 C18 H19 103(2)
H11 C18 H19 108(2)
C6 C1 C5 119.31(16)
C6 C1 C2 117.91(15)
C5 C1 C2 122.76(16)
C10 C2 C8 118.10(18)
C10 C2 C1 121.42(16)
C8 C2 C1 120.38(17)
C6 C3 C7 119.35(16)
C6 C3 C11 118.45(16)
C7 C3 C11 122.18(17)
C5 C4 C7 120.70(16)
C5 C4 C15 119.77(18)
C7 C4 C15 119.51(18)
C4 C5 C1 119.20(16)
C4 C5 C18 120.46(17)
C1 C5 C18 120.34(18)
C3 C6 C1 121.76(16)
C3 C6 H3 118.3(11)
C1 C6 H3 119.9(11)
C3 C7 C4 119.50(17)
C3 C7 C12 120.25(17)
C4 C7 C12 120.23(17)
C9 C8 C2 121.03(19)
C9 C8 H2 119.4(12)
C2 C8 H2 119.6(12)
C14 C9 C8 119.78(19)
C14 C9 H9 123.2(14)
C8 C9 H9 117.0(14)
C13 C10 C2 120.85(18)
C13 C10 H12 121.9(13)
C2 C10 H12 117.3(13)
C16 C11 C3 112.68(17)
C16 C11 H1 108.3(13)
C3 C11 H1 112.3(15)
C16 C11 H10 109.7(14)
C3 C11 H10 111.6(13)
H1 C11 H10 101.6(19)
C17 C12 C7 113.57(18)
C17 C12 H8 110.1(15)
C7 C12 H8 111.1(14)
C17 C12 H14 109.4(12)
C7 C12 H14 111.1(12)
H8 C12 H14 100.8(18)
C14 C13 C10 120.46(19)
C14 C13 H4 120.4(12)
C10 C13 H4 119.2(12)
C9 C14 C13 119.78(19)
C9 C14 H16 122.4(18)
C13 C14 H16 117.8(18)
C11 C16 C17 109.39(19)
C11 C16 H7 109.3(12)
C17 C16 H7 112.2(12)
C11 C16 H13 111.6(12)
C17 C16 H13 108.1(13)
H7 C16 H13 106.2(19)
C16 C17 C12 110.52(17)
C16 C17 H5 115.6(14)
C12 C17 H5 109.6(13)
C16 C17 H15 106.9(13)
C12 C17 H15 112.9(13)
H5 C17 H15 101.0(18)

loop_
_geom_bond_atom_site_label_1
_geom_bond_atom_site_label_2
_geom_bond_distance
C15 C4 1.514(3)
C15 H15A 0.9800
C15 H15B 0.9800
C15 H15C 0.9800
C18 C5 1.511(3)
C18 H6 0.92(3)
C18 H11 0.98(3)
C18 H19 1.06(3)
C1 C6 1.389(3)
C1 C5 1.405(3)
C1 C2 1.490(3)
C2 C10 1.385(3)
C2 C8 1.397(3)
C3 C6 1.388(2)
C3 C7 1.394(3)
C3 C11 1.517(3)
C4 C5 1.396(3)
C4 C7 1.408(3)
C6 H3 1.01(2)
C7 C12 1.520(3)
C8 C9 1.390(3)
C8 H2 1.00(2)
C9 C14 1.376(3)
C9 H9 0.95(3)
C10 C13 1.383(3)
C10 H12 1.03(2)
C11 C16 1.513(3)
C11 H1 0.97(3)
C11 H10 0.96(2)
C12 C17 1.516(3)
C12 H8 1.02(3)
C12 H14 1.04(2)
C13 C14 1.381(3)
C13 H4 0.95(2)
C14 H16 0.93(3)
C16 C17 1.515(3)
C16 H7 1.02(2)
C16 H13 1.00(3)
C17 H5 1.02(2)
C17 H15 1.13(3)

loop_
_geom_torsion_atom_site_label_1
_geom_torsion_atom_site_label_2
_geom_torsion_atom_site_label_3
_geom_torsion_atom_site_label_4
_geom_torsion
C6 C1 C2 C10 -60.4(2)
C5 C1 C2 C10 121.07(19)
C6 C1 C2 C8 115.90(19)
C5 C1 C2 C8 -62.7(3)
C7 C4 C5 C1 4.9(3)
C15 C4 C5 C1 -173.65(18)
C7 C4 C5 C18 -174.61(17)
C15 C4 C5 C18 6.8(3)
C6 C1 C5 C4 -3.8(3)
C2 C1 C5 C4 174.76(16)
C6 C1 C5 C18 175.73(17)
C2 C1 C5 C18 -5.7(3)
C7 C3 C6 C1 1.9(3)
C11 C3 C6 C1 -179.52(16)
C5 C1 C6 C3 0.4(3)
C2 C1 C6 C3 -178.22(16)
C6 C3 C7 C4 -0.8(3)
C11 C3 C7 C4 -179.33(16)
C6 C3 C7 C12 177.71(17)
C11 C3 C7 C12 -0.8(3)
C5 C4 C7 C3 -2.6(3)
C15 C4 C7 C3 175.96(17)
C5 C4 C7 C12 178.86(17)
C15 C4 C7 C12 -2.6(3)
C10 C2 C8 C9 0.4(3)
C1 C2 C8 C9 -176.01(18)
C2 C8 C9 C14 -0.8(3)
C8 C2 C10 C13 0.5(3)
C1 C2 C10 C13 176.82(17)
C6 C3 C11 C16 -160.14(17)
C7 C3 C11 C16 18.4(3)
C3 C7 C12 C17 15.2(3)
C4 C7 C12 C17 -166.31(17)
C2 C10 C13 C14 -1.0(3)
C8 C9 C14 C13 0.3(3)
C10 C13 C14 C9 0.6(3)
C3 C11 C16 C17 -49.3(2)
C11 C16 C17 C12 64.7(2)
C7 C12 C17 C16 -46.8(2)
